data_7057631
loop_
_publ_author_name
'Viqueira, Joaqu\'in'
'Dur\'an, Mar\'ia L.'
'Garc\'ia-V\'azquez, Jos\'e A.'
'Castro, Jes\'us'
'Platas-Iglesias, Carlos'
'Esteban-G\'omez, David'
'Alzuet-Pi\~na, Gloria'
'Moldes, Angeles'
'Nascimento, Otaciro R.'

_publ_section_title
;
 Modulating the DNA cleavage ability of copper(ii) Schiff bases through
 ternary complex formation
;
_journal_issue 18
_journal_name_full 'New Journal of Chemistry'
_journal_page_first 15170
_journal_paper_doi 10.1039/C8NJ03292K
_journal_volume 42
_journal_year 2018
_chemical_formula_sum 'C22 H24 Cu N2 O6 S'
_chemical_formula_weight 508.03
_space_group_crystal_system triclinic
_space_group_IT_number 2
_space_group_name_Hall '-P 1'
_space_group_name_H-M_alt 'P -1'
_symmetry_space_group_name_Hall '-P 1'
_symmetry_space_group_name_H-M 'P -1'
_atom_sites_solution_hydrogens mixed
_audit_creation_method SHELXL-2014/6
_audit_update_record
;
2018-03-09 deposited with the CCDC.
2018-08-09 downloaded from the CCDC.
;
_cell_angle_alpha 90.663(6)
_cell_angle_beta 91.571(6)
_cell_angle_gamma 100.876(6)
_cell_formula_units_Z 2
_cell_length_a 5.754(2)
_cell_length_b 9.595(3)
_cell_length_c 19.723(7)
_cell_measurement_reflns_used 1268
_cell_measurement_temperature 293(2)
_cell_measurement_theta_max 28.3735
_cell_measurement_theta_min 2.9655
_cell_volume 1068.8(6)
_computing_cell_refinement 'BRUKER Smart'
_computing_data_collection 'BRUKER Smart'
_computing_data_reduction 'BRUKER Smart'
_computing_structure_refinement 'SHELXL-2014/6 (Sheldrick, 2014)'
_computing_structure_solution 'SHELXS-97 (Sheldrick, 1990)'
_diffrn_ambient_temperature 293(2)
_diffrn_measured_fraction_theta_full 0.998
_diffrn_measured_fraction_theta_max 0.983
_diffrn_measurement_device_type 'Smart-CCD-1000 BRUKER'
_diffrn_measurement_method 'omega scans'
_diffrn_radiation_monochromator graphite
_diffrn_radiation_source 'fine-focus sealed tube'
_diffrn_radiation_type MoK\a
_diffrn_radiation_wavelength 0.71073
_diffrn_reflns_av_R_equivalents 0.0360
_diffrn_reflns_av_unetI/netI 0.0335
_diffrn_reflns_Laue_measured_fraction_full 0.998
_diffrn_reflns_Laue_measured_fraction_max 0.983
_diffrn_reflns_limit_h_max 7
_diffrn_reflns_limit_h_min -7
_diffrn_reflns_limit_k_max 12
_diffrn_reflns_limit_k_min -12
_diffrn_reflns_limit_l_max 25
_diffrn_reflns_limit_l_min -26
_diffrn_reflns_number 19778
_diffrn_reflns_point_group_measured_fraction_full 0.998
_diffrn_reflns_point_group_measured_fraction_max 0.983
_diffrn_reflns_theta_full 25.242
_diffrn_reflns_theta_max 28.444
_diffrn_reflns_theta_min 2.162
_exptl_absorpt_coefficient_mu 1.163
_exptl_absorpt_correction_T_max 1.00000
_exptl_absorpt_correction_T_min 0.796372
_exptl_absorpt_correction_type multi-scan
_exptl_absorpt_process_details
;
Sheldrick, G. M. SADABS, An empirical absorption correction 
program for area detector data. 
University of Gottingen, Germany, 1996 
;
_exptl_crystal_colour 'Green olive'
_exptl_crystal_density_diffrn 1.579
_exptl_crystal_description Plate
_exptl_crystal_F_000 526
_exptl_crystal_size_max 0.31
_exptl_crystal_size_mid 0.28
_exptl_crystal_size_min 0.08
_refine_diff_density_max 0.324
_refine_diff_density_min -0.358
_refine_diff_density_rms 0.062
_refine_ls_extinction_method none
_refine_ls_goodness_of_fit_ref 1.037
_refine_ls_hydrogen_treatment mixed
_refine_ls_matrix_type full
_refine_ls_number_parameters 307
_refine_ls_number_reflns 5307
_refine_ls_number_restraints 0
_refine_ls_restrained_S_all 1.037
_refine_ls_R_factor_all 0.0532
_refine_ls_R_factor_gt 0.0344
_refine_ls_shift/su_max 0.000
_refine_ls_shift/su_mean 0.000
_refine_ls_structure_factor_coef Fsqd
_refine_ls_weighting_details 'w=1/[\s^2^(Fo^2^)+(0.0385P)^2^+0.4957P] where P=(Fo^2^+2Fc^2^)/3'
_refine_ls_weighting_scheme calc
_refine_ls_wR_factor_gt 0.0813
_refine_ls_wR_factor_ref 0.0919
_reflns_Friedel_coverage 0.000
_reflns_number_gt 4047
_reflns_number_total 5307
_reflns_threshold_expression 'I > 2\s(I)'
_cod_data_source_file c8nj03292k2.cif
_cod_data_source_block 1a_CuP-1
_cod_depositor_comments 'Adding full bibliography for 7057629--7057635.cif.'
_cod_database_code 7057631
_shelx_space_group_comment
;
The symmetry employed for this shelxl refinement is uniquely defined
by the following loop, which should always be used as a source of
symmetry information in preference to the above space-group names.
They are only intended as comments.
;
_shelxl_version_number 2014/6

loop_
_space_group_symop_operation_xyz
'x, y, z'
'-x, -y, -z'

loop_
_atom_site_label
_atom_site_type_symbol
_atom_site_fract_x
_atom_site_fract_y
_atom_site_fract_z
_atom_site_U_iso_or_equiv
_atom_site_adp_type
_atom_site_occupancy
_atom_site_site_symmetry_order
_atom_site_calc_flag
_atom_site_refinement_flags_posn
_atom_site_refinement_flags_adp
_atom_site_refinement_flags_occupancy
O2W1 O 0.967(3) 0.4379(11) 0.4390(8) 0.057(3) Uiso 0.43(4) 1 d . . P
O2W2 O 1.0187(18) 0.4576(8) 0.4226(6) 0.058(2) Uiso 0.57(4) 1 d . . P
H2W1 H 1.027(11) 0.363(6) 0.431(3) 0.18(2) Uiso 1 1 d . . .
H2W2 H 0.883(4) 0.394(3) 0.4655(13) 0.035(7) Uiso 1 1 d . . .
Cu Cu 0.55207(5) 0.24116(3) 0.30258(2) 0.03608(9) Uani 1 1 d . . .
S S 0.17856(10) 0.42803(6) 0.24237(3) 0.03786(14) Uani 1 1 d . . .
O1W O 0.5693(5) 0.3928(2) 0.36919(11) 0.0612(6) Uani 1 1 d . . .
H1W1 H 0.526(8) 0.460(5) 0.353(2) 0.115(16) Uiso 1 1 d . . .
H1W2 H 0.684(8) 0.428(4) 0.383(2) 0.104(17) Uiso 1 1 d . . .
O1 O 0.7897(3) 0.18479(16) 0.35895(8) 0.0406(4) Uani 1 1 d . . .
O2 O 1.1378(3) 0.16639(17) 0.44304(9) 0.0483(4) Uani 1 1 d . . .
O4 O -0.0757(3) 0.40387(19) 0.23766(9) 0.0500(4) Uani 1 1 d . . .
O3 O 0.2881(3) 0.51900(18) 0.29774(8) 0.0537(5) Uani 1 1 d . . .
N1 N 0.5197(3) 0.07752(18) 0.24346(9) 0.0335(4) Uani 1 1 d . . .
N2 N 0.2849(3) 0.28595(18) 0.24471(9) 0.0352(4) Uani 1 1 d . . .
C1 C 0.8906(4) 0.0751(2) 0.35052(11) 0.0337(4) Uani 1 1 d . . .
C2 C 1.0816(4) 0.0604(2) 0.39512(12) 0.0389(5) Uani 1 1 d . . .
C3 C 1.1937(5) -0.0533(3) 0.38916(13) 0.0485(6) Uani 1 1 d . . .
H3 H 1.3186 -0.0611 0.4189 0.058 Uiso 1 1 calc R U .
C4 C 1.1221(5) -0.1575(3) 0.33884(14) 0.0525(6) Uani 1 1 d . . .
H4 H 1.1998 -0.2338 0.3350 0.063 Uiso 1 1 calc R U .
C5 C 0.9395(5) -0.1472(2) 0.29568(13) 0.0477(6) Uani 1 1 d . . .
H5 H 0.8907 -0.2177 0.2628 0.057 Uiso 1 1 calc R U .
C6 C 0.8207(4) -0.0300(2) 0.29986(11) 0.0370(5) Uani 1 1 d . . .
C7 C 1.3315(4) 0.1596(3) 0.48941(13) 0.0475(6) Uani 1 1 d . . .
H7A H 1.4749 0.1592 0.4647 0.057 Uiso 1 1 calc R U .
H7B H 1.2979 0.0734 0.5155 0.057 Uiso 1 1 calc R U .
C8 C 1.3632(5) 0.2865(3) 0.53554(15) 0.0615(7) Uani 1 1 d . . .
H8A H 1.4002 0.3711 0.5094 0.092 Uiso 1 1 calc R U .
H8B H 1.4901 0.2834 0.5678 0.092 Uiso 1 1 calc R U .
H8C H 1.2195 0.2867 0.5592 0.092 Uiso 1 1 calc R U .
C9 C 0.6380(4) -0.0244(2) 0.25095(11) 0.0386(5) Uani 1 1 d . . .
H9 H 0.5986 -0.1016 0.2211 0.046 Uiso 1 1 calc R U .
C10 C 0.3394(4) 0.0697(2) 0.19235(11) 0.0345(4) Uani 1 1 d . . .
C11 C 0.2859(4) -0.0368(2) 0.14324(12) 0.0448(6) Uani 1 1 d . . .
H11 H 0.3759 -0.1076 0.1415 0.054 Uiso 1 1 calc R U .
C12 C 0.1018(5) -0.0392(3) 0.09713(13) 0.0492(6) Uani 1 1 d . . .
H12 H 0.0685 -0.1106 0.0640 0.059 Uiso 1 1 calc R U .
C13 C -0.0327(4) 0.0647(3) 0.10037(13) 0.0472(6) Uani 1 1 d . . .
H13 H -0.1596 0.0622 0.0699 0.057 Uiso 1 1 calc R U .
C14 C 0.0184(4) 0.1725(2) 0.14825(12) 0.0411(5) Uani 1 1 d . . .
H14 H -0.0753 0.2415 0.1499 0.049 Uiso 1 1 calc R U .
C15 C 0.2087(4) 0.1798(2) 0.19439(10) 0.0338(4) Uani 1 1 d . . .
C16 C 0.2795(4) 0.5164(2) 0.16748(11) 0.0348(5) Uani 1 1 d . . .
C17 C 0.1261(4) 0.5301(2) 0.11434(12) 0.0416(5) Uani 1 1 d . . .
H17 H -0.0339 0.4905 0.1170 0.050 Uiso 1 1 calc R U .
C18 C 0.2086(4) 0.6025(2) 0.05696(12) 0.0444(5) Uani 1 1 d . . .
H18 H 0.1026 0.6115 0.0215 0.053 Uiso 1 1 calc R U .
C19 C 0.4444(5) 0.6616(2) 0.05117(13) 0.0463(6) Uani 1 1 d . . .
C20 C 0.5955(4) 0.6472(3) 0.10543(15) 0.0535(7) Uani 1 1 d . . .
H20 H 0.7551 0.6876 0.1029 0.064 Uiso 1 1 calc R U .
C21 C 0.5174(4) 0.5752(2) 0.16293(14) 0.0470(6) Uani 1 1 d . . .
H21 H 0.6234 0.5662 0.1983 0.056 Uiso 1 1 calc R U .
C22 C 0.5318(6) 0.7393(3) -0.01150(16) 0.0708(9) Uani 1 1 d . . .
H22A H 0.5635 0.8396 -0.0022 0.106 Uiso 1 1 calc R U .
H22B H 0.4134 0.7177 -0.0473 0.106 Uiso 1 1 calc R U .
H22C H 0.6745 0.7102 -0.0252 0.106 Uiso 1 1 calc R U .

loop_
_atom_site_aniso_label
_atom_site_aniso_U_11
_atom_site_aniso_U_22
_atom_site_aniso_U_33
_atom_site_aniso_U_23
_atom_site_aniso_U_13
_atom_site_aniso_U_12
Cu 0.04333(17) 0.03861(15) 0.03004(15) -0.00389(10) -0.00541(11) 0.01855(12)
S 0.0421(3) 0.0427(3) 0.0340(3) -0.0014(2) -0.0012(2) 0.0216(2)
O1W 0.0782(16) 0.0647(13) 0.0504(12) -0.0221(10) -0.0242(11) 0.0430(12)
O1 0.0492(9) 0.0402(8) 0.0364(8) -0.0063(6) -0.0112(7) 0.0210(7)
O2 0.0516(10) 0.0475(9) 0.0488(10) -0.0078(7) -0.0194(8) 0.0207(8)
O4 0.0413(9) 0.0667(11) 0.0495(10) 0.0110(8) 0.0094(8) 0.0273(8)
O3 0.0758(12) 0.0535(10) 0.0404(9) -0.0140(8) -0.0124(9) 0.0374(9)
N1 0.0375(10) 0.0335(9) 0.0306(9) 0.0004(7) -0.0027(7) 0.0100(7)
N2 0.0403(10) 0.0363(9) 0.0318(9) -0.0021(7) -0.0036(8) 0.0151(8)
C1 0.0365(11) 0.0331(10) 0.0332(11) 0.0040(8) 0.0017(9) 0.0103(9)
C2 0.0397(12) 0.0385(11) 0.0394(12) 0.0007(9) -0.0041(10) 0.0109(10)
C3 0.0484(14) 0.0471(13) 0.0538(15) 0.0021(11) -0.0122(12) 0.0203(11)
C4 0.0590(16) 0.0432(13) 0.0612(17) -0.0013(11) -0.0082(13) 0.0263(12)
C5 0.0570(15) 0.0381(12) 0.0516(14) -0.0062(10) -0.0078(12) 0.0202(11)
C6 0.0419(12) 0.0348(10) 0.0361(12) 0.0008(9) -0.0020(9) 0.0124(9)
C7 0.0463(14) 0.0507(14) 0.0466(14) 0.0023(11) -0.0153(11) 0.0143(11)
C8 0.0666(18) 0.0658(17) 0.0530(16) -0.0106(13) -0.0223(14) 0.0188(14)
C9 0.0455(13) 0.0333(10) 0.0382(12) -0.0030(9) -0.0031(10) 0.0113(9)
C10 0.0367(11) 0.0336(10) 0.0329(11) 0.0013(8) -0.0025(9) 0.0064(9)
C11 0.0534(14) 0.0373(11) 0.0446(13) -0.0042(10) -0.0084(11) 0.0124(11)
C12 0.0595(16) 0.0397(12) 0.0443(14) -0.0068(10) -0.0127(12) 0.0009(11)
C13 0.0417(13) 0.0495(13) 0.0460(14) 0.0047(11) -0.0139(11) -0.0003(11)
C14 0.0372(12) 0.0430(12) 0.0436(13) 0.0056(10) -0.0054(10) 0.0094(10)
C15 0.0353(11) 0.0360(10) 0.0301(11) 0.0038(8) 0.0001(9) 0.0061(9)
C16 0.0360(11) 0.0303(10) 0.0403(12) -0.0024(8) -0.0016(9) 0.0123(9)
C17 0.0344(12) 0.0427(12) 0.0473(13) 0.0034(10) -0.0058(10) 0.0067(10)
C18 0.0477(14) 0.0406(12) 0.0438(13) 0.0001(10) -0.0094(11) 0.0070(10)
C19 0.0512(14) 0.0353(11) 0.0549(15) 0.0040(10) 0.0087(12) 0.0132(10)
C20 0.0339(13) 0.0465(14) 0.0807(19) 0.0149(13) 0.0039(13) 0.0084(11)
C21 0.0357(12) 0.0435(13) 0.0627(16) 0.0072(11) -0.0110(11) 0.0112(10)
C22 0.076(2) 0.0620(18) 0.076(2) 0.0238(16) 0.0205(17) 0.0136(16)

loop_
_atom_type_symbol
_atom_type_description
_atom_type_scat_dispersion_real
_atom_type_scat_dispersion_imag
_atom_type_scat_source
C C 0.0033 0.0016 'International Tables Vol C Tables 4.2.6.8 and 6.1.1.4'
H H 0.0000 0.0000 'International Tables Vol C Tables 4.2.6.8 and 6.1.1.4'
N N 0.0061 0.0033 'International Tables Vol C Tables 4.2.6.8 and 6.1.1.4'
O O 0.0106 0.0060 'International Tables Vol C Tables 4.2.6.8 and 6.1.1.4'
S S 0.1246 0.1234 'International Tables Vol C Tables 4.2.6.8 and 6.1.1.4'
Cu Cu 0.3201 1.2651 'International Tables Vol C Tables 4.2.6.8 and 6.1.1.4'

loop_
_geom_angle_atom_site_label_1
_geom_angle_atom_site_label_2
_geom_angle_atom_site_label_3
_geom_angle
_geom_angle_site_symmetry_3
O1 Cu N1 93.97(7) .
O1 Cu O1W 84.04(8) .
N1 Cu O1W 174.06(9) .
O1 Cu N2 175.48(7) .
N1 Cu N2 83.57(7) .
O1W Cu N2 98.03(9) .
O1 Cu O4 85.28(7) 1_655
N1 Cu O4 96.59(7) 1_655
O1W Cu O4 88.84(9) 1_655
N2 Cu O4 98.75(7) 1_655
O4 S O3 115.95(11) .
O4 S N2 113.93(10) .
O3 S N2 107.54(10) .
O4 S C16 106.23(10) .
O3 S C16 105.70(11) .
N2 S C16 106.81(10) .
C1 O1 Cu 127.52(14) .
C2 O2 C7 117.35(18) .
C9 N1 C10 121.10(18) .
C9 N1 Cu 124.51(15) .
C10 N1 Cu 114.22(13) .
C15 N2 S 118.60(14) .
C15 N2 Cu 111.66(13) .
S N2 Cu 129.19(10) .
O1 C1 C6 123.92(19) .
O1 C1 C2 118.27(19) .
C6 C1 C2 117.82(19) .
O2 C2 C3 124.8(2) .
O2 C2 C1 114.20(19) .
C3 C2 C1 121.0(2) .
C2 C3 C4 120.7(2) .
C5 C4 C3 119.8(2) .
C4 C5 C6 121.0(2) .
C1 C6 C9 123.0(2) .
C1 C6 C5 119.6(2) .
C9 C6 C5 117.3(2) .
O2 C7 C8 107.9(2) .
N1 C9 C6 126.7(2) .
C11 C10 C15 120.1(2) .
C11 C10 N1 124.7(2) .
C15 C10 N1 115.19(18) .
C12 C11 C10 121.0(2) .
C11 C12 C13 119.4(2) .
C12 C13 C14 120.7(2) .
C13 C14 C15 121.0(2) .
C14 C15 C10 117.7(2) .
C14 C15 N2 127.0(2) .
C10 C15 N2 115.27(18) .
C17 C16 C21 119.5(2) .
C17 C16 S 121.39(17) .
C21 C16 S 119.15(18) .
C16 C17 C18 120.3(2) .
C19 C18 C17 121.4(2) .
C18 C19 C20 117.4(2) .
C18 C19 C22 120.8(3) .
C20 C19 C22 121.8(2) .
C21 C20 C19 122.2(2) .
C20 C21 C16 119.3(2) .

loop_
_geom_bond_atom_site_label_1
_geom_bond_atom_site_label_2
_geom_bond_distance
_geom_bond_site_symmetry_2
Cu O1 1.8993(15) .
Cu N1 1.9222(18) .
Cu O1W 1.935(2) .
Cu N2 2.0035(18) .
Cu O4 2.7566(18) 1_655
S O4 1.4378(18) .
S O3 1.4437(17) .
S N2 1.5969(18) .
S C16 1.769(2) .
O1 C1 1.305(2) .
O2 C2 1.367(3) .
O2 C7 1.434(3) .
N1 C9 1.300(3) .
N1 C10 1.418(3) .
N2 C15 1.414(3) .
C1 C6 1.407(3) .
C1 C2 1.418(3) .
C2 C3 1.374(3) .
C3 C4 1.398(3) .
C4 C5 1.353(3) .
C5 C6 1.424(3) .
C6 C9 1.416(3) .
C7 C8 1.492(4) .
C10 C11 1.385(3) .
C10 C15 1.408(3) .
C11 C12 1.373(3) .
C12 C13 1.375(4) .
C13 C14 1.377(3) .
C14 C15 1.395(3) .
C16 C17 1.375(3) .
C16 C21 1.385(3) .
C17 C18 1.383(3) .
C18 C19 1.377(4) .
C19 C20 1.385(4) .
C19 C22 1.500(4) .
C20 C21 1.376(4) .

loop_
_geom_hbond_atom_site_label_D
_geom_hbond_atom_site_label_H
_geom_hbond_atom_site_label_A
_geom_hbond_distance_DH
_geom_hbond_distance_HA
_geom_hbond_distance_DA
_geom_hbond_angle_DHA
O1W H1W1 O3 0.81(5) 1.90(5) 2.593(3) 144(4)
O1W H1W2 O2W1 0.73(4) 1.93(4) 2.601(8) 154(5)
O1W H1W2 O2W2 0.73(4) 2.03(4) 2.723(7) 160(5)
